data_4069859
loop_
_publ_author_name
'Takenaka, Yasumasa'
'Hou, Zhaomin'

_publ_section_title
;
 Lanthanide Terminal Hydride Complexes Bearing Two Sterically Demanding
 C5Me4SiMe3Ligands. Synthesis, Structure, and Reactivity
;
_journal_issue 17
_journal_name_full Organometallics
_journal_page_first 5196
_journal_paper_doi 10.1021/om900453j
_journal_volume 28
_journal_year 2009
_chemical_formula_sum 'C34 H60 Dy Ir Si2'
_chemical_formula_weight 879.70
_chemical_name_systematic
; 
 ? 
;
_space_group_IT_number 2
_symmetry_cell_setting triclinic
_symmetry_space_group_name_Hall '-P 1'
_symmetry_space_group_name_H-M 'P -1'
_atom_sites_solution_hydrogens geom
_atom_sites_solution_primary direct
_atom_sites_solution_secondary difmap
_audit_creation_method SHELXL-97
_cell_angle_alpha 85.138(4)
_cell_angle_beta 79.193(4)
_cell_angle_gamma 68.926(4)
_cell_formula_units_Z 2
_cell_length_a 9.915(2)
_cell_length_b 10.976(3)
_cell_length_c 18.149(4)
_cell_measurement_temperature 173(1)
_cell_volume 1810.0(7)
_computing_cell_refinement 'Bruker SMART'
_computing_data_collection 'Bruker SMART'
_computing_data_reduction 'Bruker SHELXTL'
_computing_molecular_graphics 'Bruker SHELXTL'
_computing_publication_material 'Bruker SHELXTL'
_computing_structure_refinement 'SHELXL-97 (Sheldrick, 1997)'
_computing_structure_solution 'SHELXS-97 (Sheldrick, 1990)'
_diffrn_ambient_temperature 173(1)
_diffrn_measured_fraction_theta_full 0.932
_diffrn_measured_fraction_theta_max 0.932
_diffrn_measurement_device_type 'CCD area detector'
_diffrn_measurement_method 'phi and omega scans'
_diffrn_radiation_monochromator graphite
_diffrn_radiation_source 'fine-focus sealed tube'
_diffrn_radiation_type MoK\a
_diffrn_radiation_wavelength 0.71073
_diffrn_reflns_av_R_equivalents 0.0263
_diffrn_reflns_av_sigmaI/netI 0.0404
_diffrn_reflns_limit_h_max 8
_diffrn_reflns_limit_h_min -12
_diffrn_reflns_limit_k_max 12
_diffrn_reflns_limit_k_min -14
_diffrn_reflns_limit_l_max 23
_diffrn_reflns_limit_l_min -23
_diffrn_reflns_number 11187
_diffrn_reflns_theta_full 27.51
_diffrn_reflns_theta_max 27.51
_diffrn_reflns_theta_min 1.99
_exptl_absorpt_coefficient_mu 5.806
_exptl_absorpt_correction_T_max 0.93
_exptl_absorpt_correction_T_min 0.48
_exptl_absorpt_correction_type empirical
_exptl_crystal_colour colorless
_exptl_crystal_density_diffrn 1.614
_exptl_crystal_density_method 'not measured'
_exptl_crystal_description block
_exptl_crystal_F_000 870
_exptl_crystal_size_max 0.40
_exptl_crystal_size_mid 0.20
_exptl_crystal_size_min 0.10
_refine_diff_density_max 2.621
_refine_diff_density_min -2.919
_refine_diff_density_rms 0.188
_refine_ls_extinction_method none
_refine_ls_goodness_of_fit_ref 0.985
_refine_ls_hydrogen_treatment mixed
_refine_ls_matrix_type full
_refine_ls_number_parameters 374
_refine_ls_number_reflns 7776
_refine_ls_number_restraints 0
_refine_ls_restrained_S_all 0.985
_refine_ls_R_factor_all 0.0458
_refine_ls_R_factor_gt 0.0383
_refine_ls_shift/su_max 2.610
_refine_ls_shift/su_mean 0.088
_refine_ls_structure_factor_coef Fsqd
_refine_ls_weighting_details 'calc w=1/[\s^2^(Fo^2^)+(0.0616P)^2^+0.0000P] where P=(Fo^2^+2Fc^2^)/3'
_refine_ls_weighting_scheme calc
_refine_ls_wR_factor_gt 0.0915
_refine_ls_wR_factor_ref 0.0943
_reflns_number_gt 6461
_reflns_number_total 7776
_reflns_threshold_expression >2sigma(I)
_cod_data_source_file om900453j_si_002.cif
_cod_data_source_block Complex_4b
_cod_depositor_comments
;
The following automatic conversions were performed:

'_symmetry_cell_setting' value 'Triclinic' changed to 'triclinic'
according to /home/saulius/struct/CIF-dictionaries/cif_core.dic
dictionary named 'cif_core.dic' version 2.4.2 from 2011-04-26.

Automatic conversion script
Id: cif_fix_values 1715 2011-07-08 13:25:40Z adriana 
;
_cod_original_cell_volume 1810.1(7)
_cod_original_sg_symbol_H-M P-1
_cod_database_code 4069859

loop_
_symmetry_equiv_pos_as_xyz
'x, y, z'
'-x, -y, -z'

loop_
_atom_site_label
_atom_site_type_symbol
_atom_site_fract_x
_atom_site_fract_y
_atom_site_fract_z
_atom_site_U_iso_or_equiv
_atom_site_adp_type
_atom_site_occupancy
_atom_site_symmetry_multiplicity
_atom_site_calc_flag
_atom_site_refinement_flags
Ir1 Ir 0.67126(2) 1.066330(18) 0.247864(12) 0.02035(7) Uani 1 1 d .
Dy1 Dy 0.89280(2) 0.80422(2) 0.245963(13) 0.01987(8) Uani 1 1 d .
Si1 Si 0.73968(19) 0.71945(15) 0.08392(9) 0.0293(3) Uani 1 1 d .
Si2 Si 1.1139(2) 0.75878(18) 0.41160(10) 0.0364(4) Uani 1 1 d .
C1 C 0.7666(6) 0.6745(5) 0.1828(3) 0.0238(11) Uani 1 1 d .
C2 C 0.8966(6) 0.5770(5) 0.2052(3) 0.0235(11) Uani 1 1 d .
C3 C 0.8746(6) 0.5648(5) 0.2836(3) 0.0260(12) Uani 1 1 d .
C4 C 0.7325(6) 0.6534(5) 0.3120(3) 0.0265(12) Uani 1 1 d .
C5 C 0.6648(6) 0.7173(5) 0.2511(3) 0.0254(11) Uani 1 1 d .
C6 C 1.0227(7) 0.4876(5) 0.1519(3) 0.0323(13) Uani 1 1 d .
H6A H 1.1128 0.4705 0.1701 0.048 Uiso 1 1 calc R
H6B H 1.0281 0.5286 0.1031 0.048 Uiso 1 1 calc R
H6C H 1.0075 0.4068 0.1486 0.048 Uiso 1 1 calc R
C7 C 0.9696(7) 0.4604(6) 0.3299(4) 0.0375(15) Uani 1 1 d .
H7A H 0.9275 0.3937 0.3436 0.056 Uiso 1 1 calc R
H7B H 0.9758 0.4981 0.3744 0.056 Uiso 1 1 calc R
H7C H 1.0660 0.4228 0.3012 0.056 Uiso 1 1 calc R
C8 C 0.6576(8) 0.6639(7) 0.3928(4) 0.0409(16) Uani 1 1 d .
H8A H 0.6074 0.7542 0.4051 0.061 Uiso 1 1 calc R
H8B H 0.7295 0.6244 0.4247 0.061 Uiso 1 1 calc R
H8C H 0.5882 0.6197 0.4001 0.061 Uiso 1 1 calc R
C9 C 0.5067(6) 0.8051(5) 0.2593(4) 0.0343(14) Uani 1 1 d .
H9A H 0.4467 0.7540 0.2573 0.052 Uiso 1 1 calc R
H9B H 0.4945 0.8691 0.2193 0.052 Uiso 1 1 calc R
H9C H 0.4780 0.8482 0.3066 0.052 Uiso 1 1 calc R
C10 C 0.8935(9) 0.7686(8) 0.0309(4) 0.055(2) Uani 1 1 d .
H10A H 0.8923 0.8463 0.0521 0.083 Uiso 1 1 calc R
H10B H 0.8820 0.7853 -0.0207 0.083 Uiso 1 1 calc R
H10C H 0.9852 0.6996 0.0342 0.083 Uiso 1 1 calc R
C11 C 0.5695(9) 0.8602(6) 0.0739(4) 0.0480(18) Uani 1 1 d .
H11A H 0.4855 0.8362 0.0938 0.072 Uiso 1 1 calc R
H11B H 0.5690 0.8841 0.0218 0.072 Uiso 1 1 calc R
H11C H 0.5661 0.9330 0.1010 0.072 Uiso 1 1 calc R
C12 C 0.7312(9) 0.5768(6) 0.0375(4) 0.0460(17) Uani 1 1 d .
H12A H 0.8217 0.5046 0.0375 0.069 Uiso 1 1 calc R
H12B H 0.7160 0.6005 -0.0132 0.069 Uiso 1 1 calc R
H12C H 0.6516 0.5522 0.0645 0.069 Uiso 1 1 calc R
C13 C 1.1242(6) 0.7836(5) 0.3084(3) 0.0239(11) Uani 1 1 d .
C14 C 1.0852(6) 0.9098(5) 0.2720(3) 0.0263(12) Uani 1 1 d .
C15 C 1.1160(6) 0.8930(6) 0.1935(3) 0.0275(12) Uani 1 1 d .
C16 C 1.1791(6) 0.7567(6) 0.1796(3) 0.0265(12) Uani 1 1 d .
C17 C 1.1861(5) 0.6890(5) 0.2487(3) 0.0244(11) Uani 1 1 d .
C18 C 1.0278(7) 1.0387(6) 0.3106(4) 0.0364(14) Uani 1 1 d .
H18A H 1.1073 1.0553 0.3256 0.055 Uiso 1 1 calc R
H18B H 0.9567 1.0364 0.3541 0.055 Uiso 1 1 calc R
H18C H 0.9826 1.1069 0.2767 0.055 Uiso 1 1 calc R
C19 C 1.0998(8) 0.9996(6) 0.1344(4) 0.0393(15) Uani 1 1 d .
H19A H 1.0350 1.0812 0.1561 0.059 Uiso 1 1 calc R
H19B H 1.0602 0.9799 0.0945 0.059 Uiso 1 1 calc R
H19C H 1.1941 1.0059 0.1149 0.059 Uiso 1 1 calc R
C20 C 1.2499(7) 0.6974(7) 0.1039(4) 0.0438(17) Uani 1 1 d .
H20A H 1.3542 0.6757 0.0979 0.066 Uiso 1 1 calc R
H20B H 1.2123 0.7589 0.0653 0.066 Uiso 1 1 calc R
H20C H 1.2286 0.6197 0.1002 0.066 Uiso 1 1 calc R
C21 C 1.2779(7) 0.5469(6) 0.2574(4) 0.0401(16) Uani 1 1 d .
H21A H 1.2777 0.4994 0.2154 0.060 Uiso 1 1 calc R
H21B H 1.2377 0.5116 0.3029 0.060 Uiso 1 1 calc R
H21C H 1.3766 0.5391 0.2596 0.060 Uiso 1 1 calc R
C22 C 1.2194(12) 0.5894(9) 0.4413(5) 0.077(3) Uani 1 1 d .
H22A H 1.1836 0.5289 0.4234 0.116 Uiso 1 1 calc R
H22B H 1.2073 0.5836 0.4951 0.116 Uiso 1 1 calc R
H22C H 1.3214 0.5685 0.4208 0.116 Uiso 1 1 calc R
C23 C 1.1901(9) 0.8662(8) 0.4518(4) 0.0518(19) Uani 1 1 d .
H23A H 1.2905 0.8479 0.4286 0.078 Uiso 1 1 calc R
H23B H 1.1849 0.8500 0.5049 0.078 Uiso 1 1 calc R
H23C H 1.1341 0.9560 0.4425 0.078 Uiso 1 1 calc R
C24 C 0.9185(10) 0.7983(10) 0.4572(5) 0.068(3) Uani 1 1 d .
H24A H 0.8612 0.8839 0.4412 0.102 Uiso 1 1 calc R
H24B H 0.9119 0.7962 0.5107 0.102 Uiso 1 1 calc R
H24C H 0.8818 0.7353 0.4432 0.102 Uiso 1 1 calc R
C25 C 0.4564(6) 1.2012(5) 0.3045(3) 0.0283(12) Uani 1 1 d .
C26 C 0.5684(7) 1.2533(5) 0.3097(3) 0.0289(13) Uani 1 1 d .
C27 C 0.6286(7) 1.2792(5) 0.2340(3) 0.0285(12) Uani 1 1 d .
C28 C 0.5548(6) 1.2430(5) 0.1846(3) 0.0262(12) Uani 1 1 d .
C29 C 0.4480(7) 1.1966(5) 0.2277(4) 0.0301(13) Uani 1 1 d .
C30 C 0.6052(9) 1.2883(7) 0.3795(4) 0.052(2) Uani 1 1 d .
H30A H 0.7032 1.2897 0.3694 0.079 Uiso 1 1 calc R
H30B H 0.5982 1.2248 0.4184 0.079 Uiso 1 1 calc R
H30C H 0.5376 1.3731 0.3954 0.079 Uiso 1 1 calc R
C31 C 0.7405(7) 1.3456(6) 0.2118(4) 0.0429(17) Uani 1 1 d .
H31A H 0.7922 1.3207 0.1621 0.064 Uiso 1 1 calc R
H31B H 0.8088 1.3198 0.2463 0.064 Uiso 1 1 calc R
H31C H 0.6915 1.4386 0.2131 0.064 Uiso 1 1 calc R
C32 C 0.5773(8) 1.2642(6) 0.1005(4) 0.0446(17) Uani 1 1 d .
H32A H 0.5565 1.1990 0.0772 0.067 Uiso 1 1 calc R
H32B H 0.6770 1.2577 0.0825 0.067 Uiso 1 1 calc R
H32C H 0.5125 1.3493 0.0882 0.067 Uiso 1 1 calc R
C33 C 0.3359(7) 1.1604(6) 0.1983(4) 0.0403(16) Uani 1 1 d .
H33A H 0.2454 1.2335 0.2026 0.060 Uiso 1 1 calc R
H33B H 0.3202 1.0876 0.2270 0.060 Uiso 1 1 calc R
H33C H 0.3704 1.1370 0.1466 0.060 Uiso 1 1 calc R
C34 C 0.3562(8) 1.1703(7) 0.3712(4) 0.052(2) Uani 1 1 d .
H34A H 0.2696 1.2460 0.3831 0.077 Uiso 1 1 calc R
H34B H 0.4062 1.1457 0.4135 0.077 Uiso 1 1 calc R
H34C H 0.3290 1.0996 0.3593 0.077 Uiso 1 1 calc R
H2 H 0.768(5) 1.040(4) 0.226(2) 0.000(11) Uiso 1 1 d .
H1 H 0.694(5) 1.018(4) 0.288(3) 0.012(11) Uiso 1 1 d .
H3 H 0.656(8) 0.946(7) 0.229(4) 0.07(2) Uiso 1 1 d .

loop_
_atom_site_aniso_label
_atom_site_aniso_U_11
_atom_site_aniso_U_22
_atom_site_aniso_U_33
_atom_site_aniso_U_23
_atom_site_aniso_U_13
_atom_site_aniso_U_12
Ir1 0.01923(12) 0.01467(10) 0.02752(12) -0.00067(8) -0.00576(8) -0.00542(7)
Dy1 0.01764(14) 0.01529(12) 0.02670(14) -0.00028(9) -0.00456(10) -0.00544(9)
Si1 0.0353(9) 0.0223(7) 0.0329(9) 0.0020(6) -0.0145(7) -0.0096(6)
Si2 0.0378(10) 0.0474(10) 0.0257(8) 0.0041(7) -0.0087(7) -0.0165(8)
C1 0.021(3) 0.018(2) 0.033(3) -0.001(2) -0.008(2) -0.0062(19)
C2 0.024(3) 0.016(2) 0.034(3) 0.001(2) -0.007(2) -0.010(2)
C3 0.029(3) 0.020(2) 0.033(3) 0.003(2) -0.011(2) -0.012(2)
C4 0.030(3) 0.020(2) 0.033(3) 0.000(2) -0.004(2) -0.014(2)
C5 0.025(3) 0.018(2) 0.036(3) 0.000(2) -0.005(2) -0.010(2)
C6 0.035(3) 0.023(3) 0.038(3) -0.003(2) -0.010(3) -0.005(2)
C7 0.044(4) 0.025(3) 0.044(4) 0.008(3) -0.015(3) -0.010(3)
C8 0.040(4) 0.043(4) 0.037(4) 0.001(3) 0.006(3) -0.018(3)
C9 0.024(3) 0.026(3) 0.053(4) -0.001(3) -0.003(3) -0.010(2)
C10 0.059(5) 0.058(5) 0.050(4) 0.021(4) -0.011(4) -0.026(4)
C11 0.061(5) 0.036(3) 0.049(4) -0.001(3) -0.034(4) -0.007(3)
C12 0.060(5) 0.037(3) 0.043(4) -0.012(3) -0.017(3) -0.013(3)
C13 0.022(3) 0.029(3) 0.022(3) 0.002(2) -0.011(2) -0.007(2)
C14 0.025(3) 0.027(3) 0.031(3) -0.001(2) -0.009(2) -0.012(2)
C15 0.023(3) 0.035(3) 0.027(3) 0.003(2) -0.006(2) -0.013(2)
C16 0.019(3) 0.038(3) 0.023(3) -0.007(2) -0.001(2) -0.011(2)
C17 0.011(2) 0.026(3) 0.032(3) -0.003(2) -0.005(2) 0.0002(19)
C18 0.037(4) 0.029(3) 0.050(4) -0.006(3) -0.016(3) -0.014(3)
C19 0.041(4) 0.046(4) 0.040(4) 0.016(3) -0.012(3) -0.028(3)
C20 0.034(4) 0.067(5) 0.036(4) -0.017(3) 0.005(3) -0.025(3)
C21 0.026(3) 0.025(3) 0.063(4) -0.007(3) -0.016(3) 0.004(2)
C22 0.108(8) 0.067(6) 0.055(5) 0.025(4) -0.041(5) -0.022(5)
C23 0.047(4) 0.079(5) 0.034(4) -0.005(4) -0.014(3) -0.023(4)
C24 0.064(6) 0.105(7) 0.047(5) -0.017(5) 0.010(4) -0.049(5)
C25 0.018(3) 0.020(3) 0.041(3) -0.004(2) 0.000(2) -0.002(2)
C26 0.036(3) 0.012(2) 0.037(3) -0.006(2) -0.013(3) -0.002(2)
C27 0.032(3) 0.016(2) 0.037(3) -0.002(2) -0.003(3) -0.009(2)
C28 0.028(3) 0.015(2) 0.036(3) 0.007(2) -0.012(2) -0.007(2)
C29 0.030(3) 0.012(2) 0.041(3) 0.000(2) -0.006(3) 0.002(2)
C30 0.058(5) 0.046(4) 0.047(4) -0.020(3) -0.022(4) 0.000(3)
C31 0.035(4) 0.025(3) 0.072(5) 0.004(3) -0.012(3) -0.014(3)
C32 0.059(5) 0.036(3) 0.039(4) 0.008(3) -0.016(3) -0.016(3)
C33 0.026(3) 0.024(3) 0.071(5) -0.007(3) -0.021(3) -0.001(2)
C34 0.039(4) 0.048(4) 0.053(5) 0.001(3) 0.006(3) -0.004(3)

loop_
_atom_type_symbol
_atom_type_description
_atom_type_scat_dispersion_real
_atom_type_scat_dispersion_imag
_atom_type_scat_source
C C 0.0033 0.0016 'International Tables Vol C Tables 4.2.6.8 and 6.1.1.4'
H H 0.0000 0.0000 'International Tables Vol C Tables 4.2.6.8 and 6.1.1.4'
Si Si 0.0817 0.0704 'International Tables Vol C Tables 4.2.6.8 and 6.1.1.4'
Dy Dy -0.1892 4.4098 'International Tables Vol C Tables 4.2.6.8 and 6.1.1.4'
Ir Ir -1.4442 7.9887 'International Tables Vol C Tables 4.2.6.8 and 6.1.1.4'

loop_
_geom_angle_atom_site_label_1
_geom_angle_atom_site_label_2
_geom_angle_atom_site_label_3
_geom_angle
C28 Ir1 C27 37.3(2)
C28 Ir1 C25 62.1(2)
C27 Ir1 C25 62.6(2)
C28 Ir1 C26 62.7(2)
C27 Ir1 C26 37.8(2)
C25 Ir1 C26 37.7(2)
C28 Ir1 C29 37.0(2)
C27 Ir1 C29 62.2(2)
C25 Ir1 C29 37.0(2)
C26 Ir1 C29 62.6(2)
C28 Ir1 Dy1 148.69(15)
C27 Ir1 Dy1 146.38(16)
C25 Ir1 Dy1 146.37(15)
C26 Ir1 Dy1 144.71(15)
C29 Ir1 Dy1 148.69(15)
C28 Ir1 H2 107(3)
C27 Ir1 H2 96(3)
C25 Ir1 H2 157(3)
C26 Ir1 H2 120(3)
C29 Ir1 H2 142(3)
Dy1 Ir1 H2 51(3)
C28 Ir1 H1 156(3)
C27 Ir1 H1 127(3)
C25 Ir1 H1 96(3)
C26 Ir1 H1 95(3)
C29 Ir1 H1 128(3)
Dy1 Ir1 H1 55(3)
H2 Ir1 H1 90(4)
C28 Ir1 H3 115(3)
C27 Ir1 H3 152(3)
C25 Ir1 H3 110(3)
C26 Ir1 H3 147(3)
C29 Ir1 H3 95(3)
Dy1 Ir1 H3 53(3)
H2 Ir1 H3 93(4)
H1 Ir1 H3 79(4)
C1 Dy1 C2 31.79(15)
C1 Dy1 C13 144.92(16)
C2 Dy1 C13 113.16(17)
C1 Dy1 C14 162.05(17)
C2 Dy1 C14 138.13(17)
C13 Dy1 C14 31.04(16)
C1 Dy1 C15 132.69(17)
C2 Dy1 C15 121.84(17)
C13 Dy1 C15 50.93(17)
C14 Dy1 C15 30.37(17)
C1 Dy1 C3 51.16(16)
C2 Dy1 C3 30.20(17)
C13 Dy1 C3 99.58(17)
C14 Dy1 C3 130.59(17)
C15 Dy1 C3 134.61(17)
C1 Dy1 C17 117.46(16)
C2 Dy1 C17 87.87(17)
C13 Dy1 C17 31.18(16)
C14 Dy1 C17 50.41(17)
C15 Dy1 C17 49.85(17)
C3 Dy1 C17 86.51(17)
C1 Dy1 C5 30.92(17)
C2 Dy1 C5 50.62(16)
C13 Dy1 C5 145.08(17)
C14 Dy1 C5 166.99(17)
C15 Dy1 C5 161.67(18)
C3 Dy1 C5 49.73(16)
C17 Dy1 C5 135.36(16)
C1 Dy1 C16 112.47(17)
C2 Dy1 C16 92.92(17)
C13 Dy1 C16 50.62(16)
C14 Dy1 C16 49.97(17)
C15 Dy1 C16 30.20(17)
C3 Dy1 C16 105.31(17)
C17 Dy1 C16 29.69(16)
C5 Dy1 C16 142.10(16)
C1 Dy1 C4 50.66(17)
C2 Dy1 C4 50.08(17)
C13 Dy1 C4 115.43(17)
C14 Dy1 C4 142.31(18)
C15 Dy1 C4 163.21(17)
C3 Dy1 C4 30.17(16)
C17 Dy1 C4 113.37(17)
C5 Dy1 C4 29.67(17)
C16 Dy1 C4 135.42(17)
C1 Dy1 Ir1 100.26(11)
C2 Dy1 Ir1 131.80(12)
C13 Dy1 Ir1 114.76(11)
C14 Dy1 Ir1 88.87(12)
C15 Dy1 Ir1 92.85(12)
C3 Dy1 Ir1 132.53(12)
C17 Dy1 Ir1 138.85(12)
C5 Dy1 Ir1 85.65(11)
C16 Dy1 Ir1 121.62(12)
C4 Dy1 Ir1 102.82(12)
C1 Dy1 H2 109.0(11)
C2 Dy1 H2 140.3(11)
C13 Dy1 H2 105.4(11)
C14 Dy1 H2 76.3(11)
C15 Dy1 H2 76.3(11)
C3 Dy1 H2 149.0(11)
C17 Dy1 H2 124.2(11)
C5 Dy1 H2 100.3(11)
C16 Dy1 H2 104.7(11)
C4 Dy1 H2 119.6(11)
Ir1 Dy1 H2 16.9(11)
C1 Dy1 H1 106.1(11)
C2 Dy1 H1 134.8(11)
C13 Dy1 H1 107.1(11)
C14 Dy1 H1 86.9(11)
C15 Dy1 H1 99.1(11)
C3 Dy1 H1 124.5(11)
C17 Dy1 H1 136.4(11)
C5 Dy1 H1 84.5(11)
C16 Dy1 H1 129.3(11)
C4 Dy1 H1 94.5(11)
Ir1 Dy1 H1 16.4(11)
H2 Dy1 H1 29.4(14)
C1 Dy1 H3 70.9(18)
C2 Dy1 H3 102.2(18)
C13 Dy1 H3 143.6(18)
C14 Dy1 H3 118.3(18)
C15 Dy1 H3 116.1(18)
C3 Dy1 H3 107.1(18)
C17 Dy1 H3 165.9(18)
C5 Dy1 H3 57.7(18)
C16 Dy1 H3 138.2(17)
C4 Dy1 H3 80.7(18)
Ir1 Dy1 H3 29.7(18)
H2 Dy1 H3 43(2)
H1 Dy1 H3 37(2)
C11 Si1 C1 114.3(3)
C11 Si1 C10 105.5(4)
C1 Si1 C10 110.4(3)
C11 Si1 C12 107.3(3)
C1 Si1 C12 109.6(3)
C10 Si1 C12 109.6(4)
C13 Si2 C24 109.5(3)
C13 Si2 C22 114.3(3)
C24 Si2 C22 107.9(5)
C13 Si2 C23 111.5(3)
C24 Si2 C23 108.2(4)
C22 Si2 C23 105.2(4)
C5 C1 C2 105.8(5)
C5 C1 Si1 129.1(4)
C2 C1 Si1 124.9(4)
C5 C1 Dy1 78.0(3)
C2 C1 Dy1 74.1(3)
Si1 C1 Dy1 117.2(2)
C3 C2 C1 108.8(5)
C3 C2 C6 125.7(5)
C1 C2 C6 124.7(5)
C3 C2 Dy1 77.8(3)
C1 C2 Dy1 74.1(3)
C6 C2 Dy1 122.7(4)
C2 C3 C4 108.0(5)
C2 C3 C7 126.6(5)
C4 C3 C7 124.4(5)
C2 C3 Dy1 72.0(3)
C4 C3 Dy1 76.0(3)
C7 C3 Dy1 126.6(4)
C5 C4 C3 108.5(5)
C5 C4 C8 124.9(5)
C3 C4 C8 126.1(5)
C5 C4 Dy1 74.7(3)
C3 C4 Dy1 73.9(3)
C8 C4 Dy1 124.1(4)
C4 C5 C1 108.7(5)
C4 C5 C9 123.3(5)
C1 C5 C9 127.7(5)
C4 C5 Dy1 75.6(3)
C1 C5 Dy1 71.1(3)
C9 C5 Dy1 124.0(4)
C2 C6 H6A 109.4
C2 C6 H6B 109.5
H6A C6 H6B 109.5
C2 C6 H6C 109.5
H6A C6 H6C 109.5
H6B C6 H6C 109.5
C3 C7 H7A 109.5
C3 C7 H7B 109.4
H7A C7 H7B 109.5
C3 C7 H7C 109.5
H7A C7 H7C 109.5
H7B C7 H7C 109.5
C4 C8 H8A 109.5
C4 C8 H8B 109.5
H8A C8 H8B 109.5
C4 C8 H8C 109.5
H8A C8 H8C 109.5
H8B C8 H8C 109.5
C5 C9 H9A 109.5
C5 C9 H9B 109.5
H9A C9 H9B 109.5
C5 C9 H9C 109.5
H9A C9 H9C 109.5
H9B C9 H9C 109.5
Si1 C10 H10A 109.5
Si1 C10 H10B 109.5
H10A C10 H10B 109.5
Si1 C10 H10C 109.4
H10A C10 H10C 109.5
H10B C10 H10C 109.5
Si1 C11 H11A 109.5
Si1 C11 H11B 109.5
H11A C11 H11B 109.5
Si1 C11 H11C 109.5
H11A C11 H11C 109.5
H11B C11 H11C 109.5
Si1 C12 H12A 109.5
Si1 C12 H12B 109.5
H12A C12 H12B 109.5
Si1 C12 H12C 109.5
H12A C12 H12C 109.5
H12B C12 H12C 109.5
C14 C13 C17 106.1(5)
C14 C13 Si2 123.6(4)
C17 C13 Si2 130.0(4)
C14 C13 Dy1 75.0(3)
C17 C13 Dy1 76.5(3)
Si2 C13 Dy1 119.6(3)
C15 C14 C13 108.8(5)
C15 C14 C18 125.4(5)
C13 C14 C18 125.8(5)
C15 C14 Dy1 75.7(3)
C13 C14 Dy1 74.0(3)
C18 C14 Dy1 118.8(4)
C14 C15 C16 108.1(5)
C14 C15 C19 126.3(5)
C16 C15 C19 125.4(5)
C14 C15 Dy1 73.9(3)
C16 C15 Dy1 76.2(3)
C19 C15 Dy1 120.7(4)
C17 C16 C15 108.6(5)
C17 C16 C20 125.6(5)
C15 C16 C20 125.1(6)
C17 C16 Dy1 74.5(3)
C15 C16 Dy1 73.6(3)
C20 C16 Dy1 126.0(4)
C16 C17 C13 108.5(5)
C16 C17 C21 123.9(5)
C13 C17 C21 125.8(5)
C16 C17 Dy1 75.8(3)
C13 C17 Dy1 72.3(3)
C21 C17 Dy1 130.1(4)
C14 C18 H18A 109.5
C14 C18 H18B 109.5
H18A C18 H18B 109.5
C14 C18 H18C 109.5
H18A C18 H18C 109.5
H18B C18 H18C 109.5
C15 C19 H19A 109.5
C15 C19 H19B 109.5
H19A C19 H19B 109.5
C15 C19 H19C 109.5
H19A C19 H19C 109.5
H19B C19 H19C 109.5
C16 C20 H20A 109.5
C16 C20 H20B 109.4
H20A C20 H20B 109.5
C16 C20 H20C 109.5
H20A C20 H20C 109.5
H20B C20 H20C 109.5
C17 C21 H21A 109.5
C17 C21 H21B 109.5
H21A C21 H21B 109.5
C17 C21 H21C 109.5
H21A C21 H21C 109.5
H21B C21 H21C 109.5
Si2 C22 H22A 109.5
Si2 C22 H22B 109.5
H22A C22 H22B 109.5
Si2 C22 H22C 109.5
H22A C22 H22C 109.5
H22B C22 H22C 109.5
Si2 C23 H23A 109.4
Si2 C23 H23B 109.5
H23A C23 H23B 109.5
Si2 C23 H23C 109.5
H23A C23 H23C 109.5
H23B C23 H23C 109.5
Si2 C24 H24A 109.5
Si2 C24 H24B 109.5
H24A C24 H24B 109.5
Si2 C24 H24C 109.4
H24A C24 H24C 109.5
H24B C24 H24C 109.5
C29 C25 C26 108.5(5)
C29 C25 C34 126.8(6)
C26 C25 C34 124.4(6)
C29 C25 Ir1 72.0(3)
C26 C25 Ir1 71.2(3)
C34 C25 Ir1 127.2(4)
C27 C26 C25 106.6(5)
C27 C26 C30 125.8(6)
C25 C26 C30 127.3(6)
C27 C26 Ir1 70.8(3)
C25 C26 Ir1 71.1(3)
C30 C26 Ir1 128.1(4)
C28 C27 C26 108.1(5)
C28 C27 C31 126.1(6)
C26 C27 C31 125.6(6)
C28 C27 Ir1 71.3(3)
C26 C27 Ir1 71.4(3)
C31 C27 Ir1 127.4(4)
C29 C28 C27 108.7(5)
C29 C28 C32 126.1(6)
C27 C28 C32 124.9(5)
C29 C28 Ir1 72.3(3)
C27 C28 Ir1 71.4(3)
C32 C28 Ir1 126.9(4)
C28 C29 C25 108.0(6)
C28 C29 C33 126.3(6)
C25 C29 C33 125.5(6)
C28 C29 Ir1 70.7(3)
C25 C29 Ir1 70.9(3)
C33 C29 Ir1 128.2(4)
C26 C30 H30A 109.4
C26 C30 H30B 109.5
H30A C30 H30B 109.5
C26 C30 H30C 109.5
H30A C30 H30C 109.5
H30B C30 H30C 109.5
C27 C31 H31A 109.5
C27 C31 H31B 109.5
H31A C31 H31B 109.5
C27 C31 H31C 109.5
H31A C31 H31C 109.5
H31B C31 H31C 109.5
C28 C32 H32A 109.5
C28 C32 H32B 109.5
H32A C32 H32B 109.5
C28 C32 H32C 109.5
H32A C32 H32C 109.5
H32B C32 H32C 109.5
C29 C33 H33A 109.5
C29 C33 H33B 109.5
H33A C33 H33B 109.5
C29 C33 H33C 109.5
H33A C33 H33C 109.5
H33B C33 H33C 109.5
C25 C34 H34A 109.5
C25 C34 H34B 109.5
H34A C34 H34B 109.5
C25 C34 H34C 109.5
H34A C34 H34C 109.5
H34B C34 H34C 109.5

loop_
_geom_bond_atom_site_label_1
_geom_bond_atom_site_label_2
_geom_bond_distance
Ir1 C28 2.219(5)
Ir1 C27 2.220(5)
Ir1 C25 2.226(5)
Ir1 C26 2.228(5)
Ir1 C29 2.240(6)
Ir1 Dy1 2.9235(6)
Ir1 H2 0.92(5)
Ir1 H1 0.87(5)
Ir1 H3 1.46(7)
Dy1 C1 2.646(5)
Dy1 C2 2.647(5)
Dy1 C13 2.675(5)
Dy1 C14 2.689(6)
Dy1 C15 2.712(6)
Dy1 C3 2.720(5)
Dy1 C17 2.731(5)
Dy1 C5 2.736(6)
Dy1 C16 2.746(5)
Dy1 C4 2.747(5)
Dy1 H2 2.46(4)
Dy1 H1 2.53(4)
Dy1 H3 2.36(7)
Si1 C11 1.860(7)
Si1 C1 1.863(6)
Si1 C10 1.870(8)
Si1 C12 1.875(7)
Si2 C13 1.859(6)
Si2 C24 1.867(8)
Si2 C22 1.867(8)
Si2 C23 1.867(8)
C1 C5 1.437(8)
C1 C2 1.450(7)
C2 C3 1.400(8)
C2 C6 1.513(8)
C3 C4 1.423(8)
C3 C7 1.505(8)
C4 C5 1.404(8)
C4 C8 1.509(8)
C5 C9 1.503(8)
C6 H6A 0.9600
C6 H6B 0.9600
C6 H6C 0.9600
C7 H7A 0.9600
C7 H7B 0.9600
C7 H7C 0.9600
C8 H8A 0.9600
C8 H8B 0.9600
C8 H8C 0.9600
C9 H9A 0.9600
C9 H9B 0.9600
C9 H9C 0.9600
C10 H10A 0.9600
C10 H10B 0.9600
C10 H10C 0.9600
C11 H11A 0.9600
C11 H11B 0.9600
C11 H11C 0.9600
C12 H12A 0.9600
C12 H12B 0.9600
C12 H12C 0.9600
C13 C14 1.435(7)
C13 C17 1.454(7)
C14 C15 1.415(8)
C14 C18 1.501(8)
C15 C16 1.422(8)
C15 C19 1.504(8)
C16 C17 1.403(8)
C16 C20 1.505(8)
C17 C21 1.509(7)
C18 H18A 0.9600
C18 H18B 0.9600
C18 H18C 0.9600
C19 H19A 0.9600
C19 H19B 0.9600
C19 H19C 0.9600
C20 H20A 0.9600
C20 H20B 0.9600
C20 H20C 0.9600
C21 H21A 0.9600
C21 H21B 0.9600
C21 H21C 0.9600
C22 H22A 0.9600
C22 H22B 0.9600
C22 H22C 0.9600
C23 H23A 0.9600
C23 H23B 0.9600
C23 H23C 0.9600
C24 H24A 0.9600
C24 H24B 0.9600
C24 H24C 0.9600
C25 C29 1.418(9)
C25 C26 1.440(8)
C25 C34 1.513(9)
C26 C27 1.439(8)
C26 C30 1.498(8)
C27 C28 1.418(8)
C27 C31 1.513(8)
C28 C29 1.415(8)
C28 C32 1.511(8)
C29 C33 1.501(9)
C30 H30A 0.9600
C30 H30B 0.9600
C30 H30C 0.9600
C31 H31A 0.9600
C31 H31B 0.9600
C31 H31C 0.9600
C32 H32A 0.9600
C32 H32B 0.9600
C32 H32C 0.9600
C33 H33A 0.9600
C33 H33B 0.9600
C33 H33C 0.9600
C34 H34A 0.9600
C34 H34B 0.9600
C34 H34C 0.9600
